data_7711948
loop_
_publ_author_name
'Schulz, Ji&#x159;&#xed;'
'Antala, Jakub'
'C&#xed;sa&#x159;ov&#xe1;, Ivana'
'&#x160;t&#x11b;pni&#x10d;ka, Petr'

_publ_section_title
;
 Beyond phosphorus: synthesis, reactivity, coordination behaviour and
 catalytic properties of 1,1'-bis(diphenylstibino)ferrocene.
;
_journal_issue 5
_journal_name_full 'Dalton transactions (Cambridge, England : 2003)'
_journal_page_first 1198
_journal_page_last 1211
_journal_paper_doi 10.1039/d2dt03770j
_journal_volume 52
_journal_year 2023
_chemical_formula_moiety 'C34 H28 F2 Fe O Sb2'
_chemical_formula_sum 'C34 H28 F2 Fe O Sb2'
_chemical_formula_weight 789.91
_space_group_crystal_system monoclinic
_space_group_IT_number 14
_space_group_name_Hall '-P 2yn'
_space_group_name_H-M_alt 'P 1 21/n 1'
_atom_sites_solution_hydrogens geom
_atom_sites_solution_primary direct
_atom_sites_solution_secondary difmap
_audit_creation_method SHELXL-2017/1
_audit_update_record
;
2022-11-11 deposited with the CCDC.	2022-12-15 downloaded from the CCDC.
;
_cell_angle_alpha 90
_cell_angle_beta 106.0870(10)
_cell_angle_gamma 90
_cell_formula_units_Z 8
_cell_length_a 12.0562(3)
_cell_length_b 28.0108(8)
_cell_length_c 18.0496(5)
_cell_measurement_reflns_used 9569
_cell_measurement_temperature 120(2)
_cell_measurement_theta_max 30.03
_cell_measurement_theta_min 2.62
_cell_volume 5856.7(3)
_computing_cell_refinement 'SAINT V8.40B (Bruker AXS LLC, 2019)'
_computing_data_collection 'Bruker Instrument Service vV6.2.16'
_computing_data_reduction 'SAINT V8.40B (Bruker AXS LLC, 2019)'
_computing_molecular_graphics 'PLATON (Spek, 2017)'
_computing_publication_material 'PLATON (Spek, 2017)'
_computing_structure_refinement 'SHELXL-2017 (Sheldrick, 2017)'
_computing_structure_solution 'SHELXT 2018 (Sheldrick, 2018)'
_diffrn_ambient_temperature 120(2)
_diffrn_measured_fraction_theta_full 0.999
_diffrn_measured_fraction_theta_max 0.996
_diffrn_measurement_device_type 'Bruker D8 VENTURE Kappa Duo'
_diffrn_measurement_method '\f and \w scans'
_diffrn_radiation_monochromator 'Quazar Mo multilayer optic'
_diffrn_radiation_source 'I\mS micro-focus sealed tube'
_diffrn_radiation_type MoK\a
_diffrn_radiation_wavelength 0.71073
_diffrn_reflns_av_R_equivalents 0.0256
_diffrn_reflns_av_unetI/netI 0.0167
_diffrn_reflns_Laue_measured_fraction_full 0.999
_diffrn_reflns_Laue_measured_fraction_max 0.996
_diffrn_reflns_limit_h_max 15
_diffrn_reflns_limit_h_min -16
_diffrn_reflns_limit_k_max 39
_diffrn_reflns_limit_k_min -39
_diffrn_reflns_limit_l_max 25
_diffrn_reflns_limit_l_min -22
_diffrn_reflns_number 123245
_diffrn_reflns_point_group_measured_fraction_full 0.999
_diffrn_reflns_point_group_measured_fraction_max 0.996
_diffrn_reflns_theta_full 25.242
_diffrn_reflns_theta_max 30.060
_diffrn_reflns_theta_min 1.902
_exptl_absorpt_coefficient_mu 2.360
_exptl_absorpt_correction_T_max 0.72
_exptl_absorpt_correction_T_min 0.57
_exptl_absorpt_correction_type multi-scan
_exptl_absorpt_process_details
;
Krause, L., Herbst-Irmer, R., Sheldrick, G. M., Stalke, D. (2015).
J. Appl. Cryst. 48, 3-10.
;
_exptl_crystal_colour orange
_exptl_crystal_density_diffrn 1.792
_exptl_crystal_description prism
_exptl_crystal_F_000 3088
_exptl_crystal_size_max 0.27
_exptl_crystal_size_mid 0.22
_exptl_crystal_size_min 0.15
_refine_diff_density_max 1.032
_refine_diff_density_min -1.135
_refine_diff_density_rms 0.078
_refine_ls_extinction_method none
_refine_ls_goodness_of_fit_ref 1.115
_refine_ls_hydrogen_treatment constr
_refine_ls_matrix_type full
_refine_ls_number_parameters 721
_refine_ls_number_reflns 17099
_refine_ls_number_restraints 0
_refine_ls_restrained_S_all 1.115
_refine_ls_R_factor_all 0.0218
_refine_ls_R_factor_gt 0.0195
_refine_ls_shift/su_max 0.004
_refine_ls_shift/su_mean 0.000
_refine_ls_structure_factor_coef Fsqd
_refine_ls_weighting_details 'w=1/[\s^2^(Fo^2^)+(0.0092P)^2^+6.0907P] where P=(Fo^2^+2Fc^2^)/3'
_refine_ls_weighting_scheme calc
_refine_ls_wR_factor_gt 0.0423
_refine_ls_wR_factor_ref 0.0433
_reflns_Friedel_coverage 0.000
_reflns_number_gt 15994
_reflns_number_total 17099
_reflns_threshold_expression 'I > 2\s(I)'
_cod_data_source_file d2dt03770j3.cif
_cod_data_source_block ja104
_cod_depositor_comments 'Adding full bibliography for 7711945--7711966.cif.'
_cod_original_sg_symbol_H-M 'P 21/n'
_cod_database_code 7711948
_shelx_shelxl_version_number 2017/1
_shelx_space_group_comment
;
The symmetry employed for this shelxl refinement is uniquely defined
by the following loop, which should always be used as a source of
symmetry information in preference to the above space-group names.
They are only intended as comments.
;
_shelx_estimated_absorpt_t_min 0.568
_shelx_estimated_absorpt_t_max 0.719

loop_
_space_group_symop_operation_xyz
'x, y, z'
'-x+1/2, y+1/2, -z+1/2'
'-x, -y, -z'
'x-1/2, -y-1/2, z-1/2'

loop_
_atom_site_label
_atom_site_type_symbol
_atom_site_fract_x
_atom_site_fract_y
_atom_site_fract_z
_atom_site_U_iso_or_equiv
_atom_site_adp_type
_atom_site_occupancy
_atom_site_site_symmetry_order
_atom_site_calc_flag
_atom_site_refinement_flags_posn
_atom_site_refinement_flags_adp
_atom_site_refinement_flags_occupancy
_atom_site_disorder_assembly
_atom_site_disorder_group
Sb11 Sb 0.08656(2) 0.13853(2) 0.56344(2) 0.01427(2) Uani 1 1 d . . . . .
Sb12 Sb 0.33934(2) 0.10446(2) 0.48923(2) 0.01288(2) Uani 1 1 d . . . . .
Fe1 Fe 0.32195(2) 0.06770(2) 0.67182(2) 0.01235(4) Uani 1 1 d . . . . .
O1 O 0.19469(9) 0.13484(4) 0.49855(7) 0.0167(2) Uani 1 1 d . . . . .
F21 F 0.46428(8) 0.34830(4) 0.59755(6) 0.0221(2) Uani 1 1 d . . . . .
F22 F 0.99151(8) 0.42835(4) 0.47416(6) 0.0199(2) Uani 1 1 d . . . . .
C101 C 0.14968(13) 0.07805(6) 0.62907(9) 0.0144(3) Uani 1 1 d . . . . .
C102 C 0.18219(13) 0.03404(6) 0.60034(9) 0.0140(3) Uani 1 1 d . . . . .
H102 H 0.171911 0.026148 0.547676 0.017 Uiso 1 1 calc R U . . .
C103 C 0.23261(14) 0.00428(6) 0.66476(9) 0.0168(3) Uani 1 1 d . . . . .
H103 H 0.261944 -0.027000 0.662493 0.020 Uiso 1 1 calc R U . . .
C104 C 0.23163(14) 0.02934(6) 0.73317(9) 0.0186(3) Uani 1 1 d . . . . .
H104 H 0.260634 0.017757 0.784374 0.022 Uiso 1 1 calc R U . . .
C105 C 0.17986(14) 0.07460(6) 0.71171(9) 0.0173(3) Uani 1 1 d . . . . .
H105 H 0.167338 0.098438 0.745950 0.021 Uiso 1 1 calc R U . . .
C106 C 0.41592(13) 0.09864(6) 0.60764(9) 0.0143(3) Uani 1 1 d . . . . .
C107 C 0.47381(13) 0.05663(6) 0.64500(9) 0.0173(3) Uani 1 1 d . . . . .
H107 H 0.493775 0.029360 0.620155 0.021 Uiso 1 1 calc R U . . .
C108 C 0.49585(14) 0.06329(6) 0.72606(9) 0.0191(3) Uani 1 1 d . . . . .
H108 H 0.533029 0.041061 0.764734 0.023 Uiso 1 1 calc R U . . .
C109 C 0.45280(14) 0.10881(6) 0.73928(9) 0.0186(3) Uani 1 1 d . . . . .
H109 H 0.456634 0.122258 0.788245 0.022 Uiso 1 1 calc R U . . .
C110 C 0.40283(13) 0.13085(6) 0.66637(9) 0.0162(3) Uani 1 1 d . . . . .
H110 H 0.367259 0.161391 0.658213 0.019 Uiso 1 1 calc R U . . .
C111 C 0.13601(14) 0.20930(6) 0.59893(10) 0.0193(3) Uani 1 1 d . . . . .
C112 C 0.08207(16) 0.23367(7) 0.64708(12) 0.0267(4) Uani 1 1 d . . . . .
H112 H 0.026188 0.218002 0.666619 0.032 Uiso 1 1 calc R U . . .
C113 C 0.11104(18) 0.28105(7) 0.66607(13) 0.0354(5) Uani 1 1 d . . . . .
H113 H 0.074463 0.297786 0.698601 0.042 Uiso 1 1 calc R U . . .
C114 C 0.19230(19) 0.30393(7) 0.63814(13) 0.0378(5) Uani 1 1 d . . . . .
H114 H 0.211218 0.336320 0.651409 0.045 Uiso 1 1 calc R U . . .
C115 C 0.24654(18) 0.27993(7) 0.59081(13) 0.0347(5) Uani 1 1 d . . . . .
H115 H 0.302973 0.295767 0.572021 0.042 Uiso 1 1 calc R U . . .
C116 C 0.21811(16) 0.23240(7) 0.57075(11) 0.0252(4) Uani 1 1 d . . . . .
H116 H 0.254708 0.215914 0.537980 0.030 Uiso 1 1 calc R U . . .
C117 C -0.05919(14) 0.13376(6) 0.46721(11) 0.0198(3) Uani 1 1 d . . . . .
C118 C -0.16217(15) 0.11404(7) 0.47364(12) 0.0275(4) Uani 1 1 d . . . . .
H118 H -0.166661 0.101346 0.521537 0.033 Uiso 1 1 calc R U . . .
C119 C -0.25850(16) 0.11297(7) 0.40974(14) 0.0349(5) Uani 1 1 d . . . . .
H119 H -0.328818 0.099599 0.414130 0.042 Uiso 1 1 calc R U . . .
C120 C -0.25228(18) 0.13113(8) 0.34061(16) 0.0432(6) Uani 1 1 d . . . . .
H120 H -0.318303 0.130205 0.297195 0.052 Uiso 1 1 calc R U . . .
C121 C -0.1502(2) 0.15086(9) 0.33352(15) 0.0491(7) Uani 1 1 d . . . . .
H121 H -0.146422 0.163545 0.285470 0.059 Uiso 1 1 calc R U . . .
C122 C -0.05334(17) 0.15202(8) 0.39700(13) 0.0343(5) Uani 1 1 d . . . . .
H122 H 0.016835 0.165328 0.392229 0.041 Uiso 1 1 calc R U . . .
C123 C 0.25199(13) 0.04452(6) 0.43017(9) 0.0146(3) Uani 1 1 d . . . . .
C124 C 0.13396(14) 0.04759(6) 0.39297(9) 0.0178(3) Uani 1 1 d . . . . .
H124 H 0.093673 0.076659 0.393660 0.021 Uiso 1 1 calc R U . . .
C125 C 0.07578(15) 0.00786(7) 0.35492(10) 0.0233(4) Uani 1 1 d . . . . .
H125 H -0.004297 0.009876 0.329176 0.028 Uiso 1 1 calc R U . . .
C126 C 0.13438(17) -0.03462(7) 0.35449(12) 0.0294(4) Uani 1 1 d . . . . .
H126 H 0.094495 -0.061686 0.328378 0.035 Uiso 1 1 calc R U . . .
C127 C 0.25128(17) -0.03768(7) 0.39217(12) 0.0276(4) Uani 1 1 d . . . . .
H127 H 0.290964 -0.066952 0.391902 0.033 Uiso 1 1 calc R U . . .
C128 C 0.31080(15) 0.00167(6) 0.43026(10) 0.0194(3) Uani 1 1 d . . . . .
H128 H 0.390789 -0.000605 0.456122 0.023 Uiso 1 1 calc R U . . .
C129 C 0.37019(15) 0.16227(6) 0.42269(9) 0.0180(3) Uani 1 1 d . . . . .
C130 C 0.27750(18) 0.18433(8) 0.37043(12) 0.0314(4) Uani 1 1 d . . . . .
H130 H 0.200682 0.175056 0.367703 0.038 Uiso 1 1 calc R U . . .
C131 C 0.2978(2) 0.22006(8) 0.32215(14) 0.0417(6) Uani 1 1 d . . . . .
H131 H 0.234785 0.234877 0.285859 0.050 Uiso 1 1 calc R U . . .
C132 C 0.4099(2) 0.23400(7) 0.32706(13) 0.0379(5) Uani 1 1 d . . . . .
H132 H 0.423536 0.258276 0.293879 0.045 Uiso 1 1 calc R U . . .
C133 C 0.5017(2) 0.21282(8) 0.37984(12) 0.0338(5) Uani 1 1 d . . . . .
H133 H 0.578274 0.223031 0.383761 0.041 Uiso 1 1 calc R U . . .
C134 C 0.48234(16) 0.17648(7) 0.42743(10) 0.0247(4) Uani 1 1 d . . . . .
H134 H 0.545704 0.161432 0.463058 0.030 Uiso 1 1 calc R U . . .
Sb21 Sb 0.58270(2) 0.35654(2) 0.53844(2) 0.01353(2) Uani 1 1 d . . . . .
Sb22 Sb 0.84388(2) 0.39724(2) 0.48012(2) 0.01211(2) Uani 1 1 d . . . . .
Fe2 Fe 0.81161(2) 0.42476(2) 0.66297(2) 0.01270(4) Uani 1 1 d . . . . .
O2 O 0.69742(9) 0.36465(4) 0.47913(7) 0.0154(2) Uani 1 1 d . . . . .
F11 F -0.02383(9) 0.14200(4) 0.62987(7) 0.0249(2) Uani 1 1 d . . . . .
F12 F 0.48689(8) 0.07555(4) 0.47797(6) 0.0206(2) Uani 1 1 d . . . . .
C201 C 0.64059(13) 0.41387(6) 0.61343(9) 0.0140(3) Uani 1 1 d . . . . .
C202 C 0.67307(13) 0.46039(6) 0.59366(9) 0.0135(3) Uani 1 1 d . . . . .
H202 H 0.665636 0.471915 0.543012 0.016 Uiso 1 1 calc R U . . .
C203 C 0.71837(14) 0.48622(6) 0.66328(9) 0.0173(3) Uani 1 1 d . . . . .
H203 H 0.746565 0.518053 0.667156 0.021 Uiso 1 1 calc R U . . .
C204 C 0.71434(14) 0.45636(7) 0.72608(10) 0.0207(3) Uani 1 1 d . . . . .
H204 H 0.739840 0.464708 0.779118 0.025 Uiso 1 1 calc R U . . .
C205 C 0.66553(14) 0.41178(7) 0.69588(9) 0.0194(3) Uani 1 1 d . . . . .
H205 H 0.651877 0.385320 0.725101 0.023 Uiso 1 1 calc R U . . .
C206 C 0.91299(13) 0.39879(6) 0.59948(9) 0.0149(3) Uani 1 1 d . . . . .
C207 C 0.96700(13) 0.43975(6) 0.64273(9) 0.0176(3) Uani 1 1 d . . . . .
H207 H 0.987891 0.468435 0.621927 0.021 Uiso 1 1 calc R U . . .
C208 C 0.98353(14) 0.42956(7) 0.72232(9) 0.0200(3) Uani 1 1 d . . . . .
H208 H 1.017299 0.450439 0.763930 0.024 Uiso 1 1 calc R U . . .
C209 C 0.94094(14) 0.38282(6) 0.72911(10) 0.0204(3) Uani 1 1 d . . . . .
H209 H 0.941724 0.367133 0.775916 0.024 Uiso 1 1 calc R U . . .
C210 C 0.89683(14) 0.36359(6) 0.65331(9) 0.0173(3) Uani 1 1 d . . . . .
H210 H 0.862874 0.332982 0.640784 0.021 Uiso 1 1 calc R U . . .
C211 C 0.63772(14) 0.28601(6) 0.57140(10) 0.0177(3) Uani 1 1 d . . . . .
C212 C 0.58784(16) 0.25941(6) 0.61919(11) 0.0239(4) Uani 1 1 d . . . . .
H212 H 0.528739 0.272930 0.638108 0.029 Uiso 1 1 calc R U . . .
C213 C 0.62547(18) 0.21277(7) 0.63898(12) 0.0300(4) Uani 1 1 d . . . . .
H213 H 0.591747 0.194494 0.671431 0.036 Uiso 1 1 calc R U . . .
C214 C 0.71178(17) 0.19302(7) 0.61150(12) 0.0300(4) Uani 1 1 d . . . . .
H214 H 0.737243 0.161324 0.625368 0.036 Uiso 1 1 calc R U . . .
C215 C 0.76098(16) 0.21933(7) 0.56391(12) 0.0277(4) Uani 1 1 d . . . . .
H215 H 0.820117 0.205691 0.545159 0.033 Uiso 1 1 calc R U . . .
C216 C 0.72385(15) 0.26576(6) 0.54354(11) 0.0225(3) Uani 1 1 d . . . . .
H216 H 0.757278 0.283708 0.510552 0.027 Uiso 1 1 calc R U . . .
C217 C 0.44425(13) 0.36479(6) 0.43754(10) 0.0171(3) Uani 1 1 d . . . . .
C218 C 0.33552(14) 0.37906(6) 0.44215(11) 0.0219(3) Uani 1 1 d . . . . .
H218 H 0.322158 0.384598 0.490886 0.026 Uiso 1 1 calc R U . . .
C219 C 0.24666(15) 0.38512(7) 0.37445(12) 0.0258(4) Uani 1 1 d . . . . .
H219 H 0.172506 0.395013 0.377138 0.031 Uiso 1 1 calc R U . . .
C220 C 0.26561(15) 0.37683(7) 0.30347(11) 0.0258(4) Uani 1 1 d . . . . .
H220 H 0.204436 0.381103 0.257726 0.031 Uiso 1 1 calc R U . . .
C221 C 0.37339(16) 0.36231(7) 0.29858(11) 0.0242(4) Uani 1 1 d . . . . .
H221 H 0.386256 0.356617 0.249738 0.029 Uiso 1 1 calc R U . . .
C222 C 0.46253(14) 0.35617(6) 0.36599(10) 0.0201(3) Uani 1 1 d . . . . .
H222 H 0.536374 0.346022 0.363038 0.024 Uiso 1 1 calc R U . . .
C223 C 0.75850(13) 0.45987(6) 0.42914(9) 0.0134(3) Uani 1 1 d . . . . .
C224 C 0.64130(13) 0.45877(6) 0.38978(9) 0.0160(3) Uani 1 1 d . . . . .
H224 H 0.600371 0.429380 0.382926 0.019 Uiso 1 1 calc R U . . .
C225 C 0.58457(14) 0.50084(6) 0.36061(10) 0.0201(3) Uani 1 1 d . . . . .
H225 H 0.505175 0.500026 0.332789 0.024 Uiso 1 1 calc R U . . .
C226 C 0.64341(16) 0.54401(7) 0.37194(11) 0.0234(3) Uani 1 1 d . . . . .
H226 H 0.604130 0.572736 0.352546 0.028 Uiso 1 1 calc R U . . .
C227 C 0.75985(16) 0.54508(6) 0.41169(11) 0.0226(3) Uani 1 1 d . . . . .
H227 H 0.800075 0.574636 0.419474 0.027 Uiso 1 1 calc R U . . .
C228 C 0.81790(14) 0.50321(6) 0.44016(9) 0.0170(3) Uani 1 1 d . . . . .
H228 H 0.897687 0.504077 0.467022 0.020 Uiso 1 1 calc R U . . .
C229 C 0.89054(14) 0.34078(6) 0.41716(9) 0.0154(3) Uani 1 1 d . . . . .
C230 C 0.80847(15) 0.31716(6) 0.35914(10) 0.0224(3) Uani 1 1 d . . . . .
H230 H 0.728895 0.324627 0.349654 0.027 Uiso 1 1 calc R U . . .
C231 C 0.84360(18) 0.28257(7) 0.31516(12) 0.0296(4) Uani 1 1 d . . . . .
H231 H 0.787962 0.266958 0.274719 0.035 Uiso 1 1 calc R U . . .
C232 C 0.95916(18) 0.27076(7) 0.32999(11) 0.0274(4) Uani 1 1 d . . . . .
H232 H 0.982537 0.247132 0.299674 0.033 Uiso 1 1 calc R U . . .
C233 C 1.04072(16) 0.29327(7) 0.38883(11) 0.0246(4) Uani 1 1 d . . . . .
H233 H 1.119745 0.284519 0.399776 0.030 Uiso 1 1 calc R U . . .
C234 C 1.00681(14) 0.32883(6) 0.43205(10) 0.0192(3) Uani 1 1 d . . . . .
H234 H 1.062941 0.344893 0.471614 0.023 Uiso 1 1 calc R U . . .

loop_
_atom_site_aniso_label
_atom_site_aniso_U_11
_atom_site_aniso_U_22
_atom_site_aniso_U_33
_atom_site_aniso_U_23
_atom_site_aniso_U_13
_atom_site_aniso_U_12
Sb11 0.00980(4) 0.01241(5) 0.02106(5) -0.00229(4) 0.00503(4) 0.00033(3)
Sb12 0.01010(4) 0.01711(5) 0.01157(4) 0.00058(3) 0.00321(3) 0.00086(3)
Fe1 0.01070(9) 0.01550(10) 0.01097(9) -0.00127(8) 0.00319(8) -0.00141(8)
O1 0.0117(5) 0.0193(6) 0.0200(6) 0.0016(4) 0.0059(4) 0.0029(4)
F21 0.0171(5) 0.0206(5) 0.0322(6) 0.0045(4) 0.0127(4) -0.0018(4)
F22 0.0125(4) 0.0213(5) 0.0273(5) -0.0042(4) 0.0076(4) -0.0039(4)
C101 0.0112(6) 0.0160(7) 0.0171(7) -0.0013(5) 0.0057(5) -0.0016(5)
C102 0.0128(7) 0.0154(7) 0.0140(7) -0.0018(5) 0.0039(5) -0.0025(5)
C103 0.0161(7) 0.0150(7) 0.0198(7) 0.0010(6) 0.0057(6) -0.0021(6)
C104 0.0180(7) 0.0236(8) 0.0157(7) 0.0020(6) 0.0073(6) -0.0033(6)
C105 0.0151(7) 0.0221(8) 0.0172(7) -0.0047(6) 0.0085(6) -0.0028(6)
C106 0.0099(6) 0.0196(8) 0.0131(7) 0.0009(5) 0.0025(5) -0.0011(5)
C107 0.0114(7) 0.0228(8) 0.0179(7) 0.0008(6) 0.0043(6) 0.0010(6)
C108 0.0125(7) 0.0266(9) 0.0162(7) 0.0034(6) 0.0005(6) -0.0016(6)
C109 0.0151(7) 0.0252(9) 0.0144(7) -0.0029(6) 0.0021(6) -0.0050(6)
C110 0.0131(7) 0.0181(8) 0.0163(7) -0.0022(6) 0.0023(6) -0.0039(6)
C111 0.0145(7) 0.0136(7) 0.0264(8) -0.0026(6) 0.0000(6) 0.0014(6)
C112 0.0196(8) 0.0226(9) 0.0336(10) -0.0093(7) 0.0002(7) 0.0052(7)
C113 0.0308(10) 0.0238(10) 0.0398(11) -0.0150(8) -0.0098(9) 0.0108(8)
C114 0.0387(11) 0.0144(8) 0.0422(12) -0.0036(8) -0.0191(9) 0.0018(8)
C115 0.0312(10) 0.0204(9) 0.0418(12) 0.0065(8) -0.0078(9) -0.0075(8)
C116 0.0206(8) 0.0185(8) 0.0326(10) 0.0013(7) 0.0008(7) -0.0027(6)
C117 0.0113(7) 0.0135(7) 0.0320(9) -0.0026(6) 0.0016(6) 0.0017(5)
C118 0.0164(8) 0.0260(9) 0.0407(11) -0.0127(8) 0.0092(7) -0.0046(7)
C119 0.0143(8) 0.0254(10) 0.0612(15) -0.0165(10) 0.0040(8) -0.0030(7)
C120 0.0232(10) 0.0251(10) 0.0632(16) 0.0071(10) -0.0185(10) -0.0025(8)
C121 0.0347(12) 0.0447(14) 0.0501(14) 0.0270(11) -0.0183(10) -0.0130(10)
C122 0.0211(9) 0.0324(11) 0.0395(11) 0.0176(9) -0.0082(8) -0.0071(8)
C123 0.0159(7) 0.0180(7) 0.0110(6) -0.0003(5) 0.0056(5) -0.0008(6)
C124 0.0162(7) 0.0239(8) 0.0139(7) -0.0011(6) 0.0053(6) -0.0015(6)
C125 0.0190(8) 0.0310(10) 0.0219(8) -0.0038(7) 0.0091(6) -0.0081(7)
C126 0.0311(10) 0.0241(9) 0.0381(11) -0.0095(8) 0.0183(8) -0.0137(8)
C127 0.0323(10) 0.0175(8) 0.0383(11) -0.0018(7) 0.0186(8) -0.0013(7)
C128 0.0193(8) 0.0207(8) 0.0205(8) 0.0021(6) 0.0096(6) 0.0014(6)
C129 0.0226(8) 0.0172(8) 0.0150(7) 0.0009(6) 0.0064(6) 0.0000(6)
C130 0.0288(10) 0.0352(11) 0.0303(10) 0.0134(8) 0.0087(8) 0.0078(8)
C131 0.0552(14) 0.0361(12) 0.0357(12) 0.0197(10) 0.0157(10) 0.0157(11)
C132 0.0699(16) 0.0188(9) 0.0320(11) 0.0032(8) 0.0257(11) -0.0041(10)
C133 0.0466(12) 0.0291(10) 0.0299(10) -0.0068(8) 0.0179(9) -0.0195(9)
C134 0.0263(9) 0.0284(9) 0.0199(8) -0.0042(7) 0.0074(7) -0.0095(7)
Sb21 0.00985(4) 0.01163(5) 0.01892(5) 0.00221(4) 0.00366(4) -0.00016(3)
Sb22 0.00943(4) 0.01399(5) 0.01279(4) -0.00107(3) 0.00291(3) -0.00041(3)
Fe2 0.01070(9) 0.01576(11) 0.01122(9) 0.00096(8) 0.00233(8) 0.00188(8)
O2 0.0108(5) 0.0177(5) 0.0180(5) -0.0001(4) 0.0045(4) -0.0019(4)
F11 0.0199(5) 0.0235(5) 0.0364(6) -0.0035(4) 0.0164(4) 0.0016(4)
F12 0.0135(4) 0.0278(5) 0.0224(5) 0.0015(4) 0.0083(4) 0.0044(4)
C201 0.0107(6) 0.0151(7) 0.0164(7) 0.0020(5) 0.0042(5) 0.0012(5)
C202 0.0119(6) 0.0150(7) 0.0136(7) 0.0008(5) 0.0036(5) 0.0024(5)
C203 0.0148(7) 0.0182(8) 0.0189(7) -0.0034(6) 0.0047(6) 0.0027(6)
C204 0.0167(7) 0.0321(9) 0.0142(7) -0.0026(6) 0.0059(6) 0.0041(7)
C205 0.0158(7) 0.0274(9) 0.0165(7) 0.0070(6) 0.0070(6) 0.0027(6)
C206 0.0102(6) 0.0186(7) 0.0149(7) -0.0021(6) 0.0020(5) 0.0022(5)
C207 0.0115(7) 0.0224(8) 0.0185(7) -0.0021(6) 0.0034(6) -0.0007(6)
C208 0.0133(7) 0.0281(9) 0.0156(7) -0.0043(6) -0.0006(6) 0.0022(6)
C209 0.0164(7) 0.0258(9) 0.0166(7) 0.0047(6) 0.0007(6) 0.0068(6)
C210 0.0150(7) 0.0166(7) 0.0183(7) 0.0010(6) 0.0011(6) 0.0049(6)
C211 0.0153(7) 0.0126(7) 0.0220(8) 0.0022(6) -0.0002(6) -0.0007(6)
C212 0.0238(8) 0.0189(8) 0.0266(9) 0.0063(7) 0.0030(7) -0.0022(7)
C213 0.0333(10) 0.0197(9) 0.0308(10) 0.0091(7) -0.0013(8) -0.0045(7)
C214 0.0312(10) 0.0142(8) 0.0338(10) 0.0027(7) -0.0091(8) 0.0018(7)
C215 0.0237(9) 0.0173(8) 0.0359(10) -0.0030(7) -0.0018(7) 0.0052(7)
C216 0.0195(8) 0.0158(8) 0.0297(9) -0.0006(7) 0.0027(7) 0.0011(6)
C217 0.0113(7) 0.0136(7) 0.0243(8) 0.0011(6) 0.0015(6) -0.0019(5)
C218 0.0142(7) 0.0223(8) 0.0289(9) 0.0037(7) 0.0054(6) 0.0006(6)
C219 0.0129(7) 0.0244(9) 0.0372(10) 0.0044(8) 0.0022(7) 0.0018(6)
C220 0.0184(8) 0.0203(9) 0.0314(10) 0.0011(7) -0.0049(7) 0.0000(6)
C221 0.0225(8) 0.0218(9) 0.0243(9) -0.0042(7) -0.0003(7) -0.0001(7)
C222 0.0146(7) 0.0172(8) 0.0261(8) -0.0037(6) 0.0017(6) -0.0006(6)
C223 0.0140(7) 0.0150(7) 0.0123(6) 0.0002(5) 0.0057(5) 0.0009(5)
C224 0.0143(7) 0.0204(8) 0.0139(7) 0.0002(6) 0.0051(6) 0.0002(6)
C225 0.0150(7) 0.0259(9) 0.0206(8) 0.0027(6) 0.0069(6) 0.0055(6)
C226 0.0241(8) 0.0202(8) 0.0274(9) 0.0033(7) 0.0097(7) 0.0076(7)
C227 0.0247(8) 0.0167(8) 0.0266(9) -0.0014(6) 0.0075(7) -0.0003(6)
C228 0.0156(7) 0.0180(8) 0.0176(7) -0.0013(6) 0.0049(6) -0.0016(6)
C229 0.0167(7) 0.0155(7) 0.0144(7) -0.0004(5) 0.0047(6) 0.0013(6)
C230 0.0194(8) 0.0205(8) 0.0249(8) -0.0055(7) 0.0022(7) 0.0003(6)
C231 0.0322(10) 0.0234(9) 0.0299(10) -0.0111(8) 0.0033(8) -0.0009(8)
C232 0.0374(10) 0.0187(8) 0.0284(9) -0.0053(7) 0.0130(8) 0.0054(7)
C233 0.0242(9) 0.0233(9) 0.0281(9) 0.0011(7) 0.0100(7) 0.0080(7)
C234 0.0180(7) 0.0201(8) 0.0191(8) 0.0002(6) 0.0043(6) 0.0034(6)

loop_
_atom_type_symbol
_atom_type_description
_atom_type_scat_dispersion_real
_atom_type_scat_dispersion_imag
_atom_type_scat_source
C C 0.0033 0.0016 'International Tables Vol C Tables 4.2.6.8 and 6.1.1.4'
H H 0.0000 0.0000 'International Tables Vol C Tables 4.2.6.8 and 6.1.1.4'
F F 0.0171 0.0103 'International Tables Vol C Tables 4.2.6.8 and 6.1.1.4'
Fe Fe 0.3463 0.8444 'International Tables Vol C Tables 4.2.6.8 and 6.1.1.4'
O O 0.0106 0.0060 'International Tables Vol C Tables 4.2.6.8 and 6.1.1.4'
Sb Sb -0.5866 1.5461 'International Tables Vol C Tables 4.2.6.8 and 6.1.1.4'

loop_
_geom_angle_atom_site_label_1
_geom_angle_atom_site_label_2
_geom_angle_atom_site_label_3
_geom_angle
_geom_angle_site_symmetry_1
_geom_angle_site_symmetry_3
_geom_angle_publ_flag
O1 Sb11 F11 179.76(5) . . ?
O1 Sb11 C101 95.57(5) . . ?
F11 Sb11 C101 84.20(5) . . ?
O1 Sb11 C117 92.54(6) . . ?
F11 Sb11 C117 87.50(6) . . ?
C101 Sb11 C117 120.45(6) . . ?
O1 Sb11 C111 92.95(6) . . ?
F11 Sb11 C111 87.26(6) . . ?
C101 Sb11 C111 124.10(6) . . ?
C117 Sb11 C111 114.19(6) . . ?
O1 Sb12 F12 178.17(5) . . ?
O1 Sb12 C106 95.52(5) . . ?
F12 Sb12 C106 85.38(5) . . ?
O1 Sb12 C123 93.25(5) . . ?
F12 Sb12 C123 87.72(5) . . ?
C106 Sb12 C123 118.24(6) . . ?
O1 Sb12 C129 90.97(6) . . ?
F12 Sb12 C129 87.20(5) . . ?
C106 Sb12 C129 123.05(6) . . ?
C123 Sb12 C129 117.76(6) . . ?
C106 Fe1 C101 113.43(6) . . ?
C106 Fe1 C110 41.34(6) . . ?
C101 Fe1 C110 108.15(6) . . ?
C106 Fe1 C105 144.83(7) . . ?
C101 Fe1 C105 41.37(6) . . ?
C110 Fe1 C105 113.24(7) . . ?
C106 Fe1 C107 41.37(6) . . ?
C101 Fe1 C107 145.38(6) . . ?
C110 Fe1 C107 69.37(7) . . ?
C105 Fe1 C107 172.69(7) . . ?
C106 Fe1 C102 109.26(6) . . ?
C101 Fe1 C102 41.22(6) . . ?
C110 Fe1 C102 133.77(6) . . ?
C105 Fe1 C102 68.99(6) . . ?
C107 Fe1 C102 114.59(6) . . ?
C106 Fe1 C108 68.91(6) . . ?
C101 Fe1 C108 172.68(7) . . ?
C110 Fe1 C108 68.68(7) . . ?
C105 Fe1 C108 132.96(7) . . ?
C107 Fe1 C108 40.67(6) . . ?
C102 Fe1 C108 145.57(7) . . ?
C106 Fe1 C109 68.92(6) . . ?
C101 Fe1 C109 133.02(7) . . ?
C110 Fe1 C109 40.81(6) . . ?
C105 Fe1 C109 108.59(7) . . ?
C107 Fe1 C109 68.57(7) . . ?
C102 Fe1 C109 173.39(7) . . ?
C108 Fe1 C109 40.43(7) . . ?
C106 Fe1 C104 173.85(7) . . ?
C101 Fe1 C104 68.92(7) . . ?
C110 Fe1 C104 144.28(7) . . ?
C105 Fe1 C104 40.48(7) . . ?
C107 Fe1 C104 133.69(7) . . ?
C102 Fe1 C104 68.45(6) . . ?
C108 Fe1 C104 109.51(7) . . ?
C109 Fe1 C104 114.02(7) . . ?
C106 Fe1 C103 134.28(7) . . ?
C101 Fe1 C103 68.73(6) . . ?
C110 Fe1 C103 173.88(6) . . ?
C105 Fe1 C103 68.21(7) . . ?
C107 Fe1 C103 109.97(7) . . ?
C102 Fe1 C103 40.51(6) . . ?
C108 Fe1 C103 115.05(7) . . ?
C109 Fe1 C103 145.10(7) . . ?
C104 Fe1 C103 40.41(6) . . ?
Sb11 O1 Sb12 143.90(6) . . ?
C102 C101 C105 107.55(14) . . ?
C102 C101 Fe1 70.15(9) . . ?
C105 C101 Fe1 69.95(9) . . ?
C102 C101 Sb11 125.89(11) . . ?
C105 C101 Sb11 126.27(12) . . ?
Fe1 C101 Sb11 120.44(7) . . ?
C103 C102 C101 107.81(14) . . ?
C103 C102 Fe1 70.37(9) . . ?
C101 C102 Fe1 68.63(9) . . ?
C103 C102 H102 126.1 . . ?
C101 C102 H102 126.1 . . ?
Fe1 C102 H102 126.5 . . ?
C102 C103 C104 108.41(14) . . ?
C102 C103 Fe1 69.12(9) . . ?
C104 C103 Fe1 69.60(9) . . ?
C102 C103 H103 125.8 . . ?
C104 C103 H103 125.8 . . ?
Fe1 C103 H103 127.1 . . ?
C105 C104 C103 108.21(14) . . ?
C105 C104 Fe1 69.19(9) . . ?
C103 C104 Fe1 69.99(9) . . ?
C105 C104 H104 125.9 . . ?
C103 C104 H104 125.9 . . ?
Fe1 C104 H104 126.5 . . ?
C104 C105 C101 108.02(14) . . ?
C104 C105 Fe1 70.33(9) . . ?
C101 C105 Fe1 68.69(8) . . ?
C104 C105 H105 126.0 . . ?
C101 C105 H105 126.0 . . ?
Fe1 C105 H105 126.6 . . ?
C110 C106 C107 107.87(14) . . ?
C110 C106 Fe1 69.68(9) . . ?
C107 C106 Fe1 69.96(9) . . ?
C110 C106 Sb12 126.88(12) . . ?
C107 C106 Sb12 124.34(12) . . ?
Fe1 C106 Sb12 117.41(7) . . ?
C108 C107 C106 107.62(15) . . ?
C108 C107 Fe1 70.20(9) . . ?
C106 C107 Fe1 68.68(9) . . ?
C108 C107 H107 126.2 . . ?
C106 C107 H107 126.2 . . ?
Fe1 C107 H107 126.5 . . ?
C109 C108 C107 108.47(15) . . ?
C109 C108 Fe1 69.80(9) . . ?
C107 C108 Fe1 69.13(9) . . ?
C109 C108 H108 125.8 . . ?
C107 C108 H108 125.8 . . ?
Fe1 C108 H108 126.9 . . ?
C108 C109 C110 108.28(14) . . ?
C108 C109 Fe1 69.78(9) . . ?
C110 C109 Fe1 68.77(9) . . ?
C108 C109 H109 125.9 . . ?
C110 C109 H109 125.9 . . ?
Fe1 C109 H109 127.2 . . ?
C109 C110 C106 107.75(14) . . ?
C109 C110 Fe1 70.43(9) . . ?
C106 C110 Fe1 68.97(9) . . ?
C109 C110 H110 126.1 . . ?
C106 C110 H110 126.1 . . ?
Fe1 C110 H110 126.0 . . ?
C116 C111 C112 120.02(17) . . ?
C116 C111 Sb11 119.61(13) . . ?
C112 C111 Sb11 120.28(13) . . ?
C113 C112 C111 119.4(2) . . ?
C113 C112 H112 120.3 . . ?
C111 C112 H112 120.3 . . ?
C114 C113 C112 120.6(2) . . ?
C114 C113 H113 119.7 . . ?
C112 C113 H113 119.7 . . ?
C113 C114 C115 120.34(18) . . ?
C113 C114 H114 119.8 . . ?
C115 C114 H114 119.8 . . ?
C114 C115 C116 119.9(2) . . ?
C114 C115 H115 120.1 . . ?
C116 C115 H115 120.1 . . ?
C111 C116 C115 119.8(2) . . ?
C111 C116 H116 120.1 . . ?
C115 C116 H116 120.1 . . ?
C122 C117 C118 119.66(17) . . ?
C122 C117 Sb11 119.24(13) . . ?
C118 C117 Sb11 121.06(15) . . ?
C119 C118 C117 119.8(2) . . ?
C119 C118 H118 120.1 . . ?
C117 C118 H118 120.1 . . ?
C120 C119 C118 120.24(19) . . ?
C120 C119 H119 119.9 . . ?
C118 C119 H119 119.9 . . ?
C119 C120 C121 120.4(2) . . ?
C119 C120 H120 119.8 . . ?
C121 C120 H120 119.8 . . ?
C120 C121 C122 119.8(2) . . ?
C120 C121 H121 120.1 . . ?
C122 C121 H121 120.1 . . ?
C117 C122 C121 120.0(2) . . ?
C117 C122 H122 120.0 . . ?
C121 C122 H122 120.0 . . ?
C128 C123 C124 120.22(15) . . ?
C128 C123 Sb12 120.18(12) . . ?
C124 C123 Sb12 119.57(12) . . ?
C125 C124 C123 119.67(16) . . ?
C125 C124 H124 120.2 . . ?
C123 C124 H124 120.2 . . ?
C126 C125 C124 120.12(17) . . ?
C126 C125 H125 119.9 . . ?
C124 C125 H125 119.9 . . ?
C125 C126 C127 120.05(17) . . ?
C125 C126 H126 120.0 . . ?
C127 C126 H126 120.0 . . ?
C126 C127 C128 120.59(18) . . ?
C126 C127 H127 119.7 . . ?
C128 C127 H127 119.7 . . ?
C127 C128 C123 119.33(16) . . ?
C127 C128 H128 120.3 . . ?
C123 C128 H128 120.3 . . ?
C134 C129 C130 119.97(17) . . ?
C134 C129 Sb12 120.47(13) . . ?
C130 C129 Sb12 119.45(13) . . ?
C129 C130 C131 119.7(2) . . ?
C129 C130 H130 120.1 . . ?
C131 C130 H130 120.1 . . ?
C132 C131 C130 120.0(2) . . ?
C132 C131 H131 120.0 . . ?
C130 C131 H131 120.0 . . ?
C133 C132 C131 120.33(19) . . ?
C133 C132 H132 119.8 . . ?
C131 C132 H132 119.8 . . ?
C132 C133 C134 120.1(2) . . ?
C132 C133 H133 120.0 . . ?
C134 C133 H133 120.0 . . ?
C129 C134 C133 119.88(19) . . ?
C129 C134 H134 120.1 . . ?
C133 C134 H134 120.1 . . ?
O2 Sb21 F21 179.27(5) . . ?
O2 Sb21 C201 95.96(5) . . ?
F21 Sb21 C201 84.48(5) . . ?
O2 Sb21 C217 91.42(6) . . ?
F21 Sb21 C217 87.86(6) . . ?
C201 Sb21 C217 121.04(6) . . ?
O2 Sb21 C211 92.73(6) . . ?
F21 Sb21 C211 87.54(6) . . ?
C201 Sb21 C211 120.83(6) . . ?
C217 Sb21 C211 117.09(6) . . ?
O2 Sb22 F22 176.16(4) . . ?
O2 Sb22 C206 96.83(5) . . ?
F22 Sb22 C206 86.56(5) . . ?
O2 Sb22 C223 93.05(5) . . ?
F22 Sb22 C223 87.05(5) . . ?
C206 Sb22 C223 116.12(6) . . ?
O2 Sb22 C229 91.13(5) . . ?
F22 Sb22 C229 85.64(5) . . ?
C206 Sb22 C229 118.81(6) . . ?
C223 Sb22 C229 123.90(6) . . ?
C206 Fe2 C210 41.42(7) . . ?
C206 Fe2 C201 113.26(6) . . ?
C210 Fe2 C201 108.17(7) . . ?
C206 Fe2 C205 143.54(7) . . ?
C210 Fe2 C205 111.88(7) . . ?
C201 Fe2 C205 41.29(6) . . ?
C206 Fe2 C202 110.30(6) . . ?
C210 Fe2 C202 134.87(6) . . ?
C201 Fe2 C202 41.17(6) . . ?
C205 Fe2 C202 68.97(6) . . ?
C206 Fe2 C204 175.37(7) . . ?
C210 Fe2 C204 142.54(7) . . ?
C201 Fe2 C204 69.01(7) . . ?
C205 Fe2 C204 40.72(7) . . ?
C202 Fe2 C204 68.49(6) . . ?
C206 Fe2 C207 41.30(6) . . ?
C210 Fe2 C207 69.40(7) . . ?
C201 Fe2 C207 145.02(6) . . ?
C205 Fe2 C207 173.50(7) . . ?
C202 Fe2 C207 114.99(6) . . ?
C204 Fe2 C207 134.68(7) . . ?
C206 Fe2 C209 69.10(7) . . ?
C210 Fe2 C209 40.99(7) . . ?
C201 Fe2 C209 133.31(7) . . ?
C205 Fe2 C209 107.86(7) . . ?
C202 Fe2 C209 174.18(7) . . ?
C204 Fe2 C209 112.57(7) . . ?
C207 Fe2 C209 68.65(7) . . ?
C206 Fe2 C203 135.83(7) . . ?
C210 Fe2 C203 175.30(7) . . ?
C201 Fe2 C203 68.77(6) . . ?
C205 Fe2 C203 68.41(7) . . ?
C202 Fe2 C203 40.52(6) . . ?
C204 Fe2 C203 40.48(7) . . ?
C207 Fe2 C203 110.88(7) . . ?
C209 Fe2 C203 143.69(7) . . ?
C206 Fe2 C208 68.88(6) . . ?
C210 Fe2 C208 68.84(7) . . ?
C201 Fe2 C208 173.20(7) . . ?
C205 Fe2 C208 133.33(7) . . ?
C202 Fe2 C208 145.08(7) . . ?
C204 Fe2 C208 109.37(7) . . ?
C207 Fe2 C208 40.57(7) . . ?
C209 Fe2 C208 40.57(7) . . ?
C203 Fe2 C208 114.61(7) . . ?
Sb21 O2 Sb22 143.16(6) . . ?
C202 C201 C205 107.57(14) . . ?
C202 C201 Fe2 70.06(9) . . ?
C205 C201 Fe2 69.77(9) . . ?
C202 C201 Sb21 127.01(11) . . ?
C205 C201 Sb21 125.17(12) . . ?
Fe2 C201 Sb21 121.09(7) . . ?
C203 C202 C201 107.88(14) . . ?
C203 C202 Fe2 70.09(9) . . ?
C201 C202 Fe2 68.76(8) . . ?
C203 C202 H202 126.1 . . ?
C201 C202 H202 126.1 . . ?
Fe2 C202 H202 126.7 . . ?
C204 C203 C202 108.43(15) . . ?
C204 C203 Fe2 69.45(9) . . ?
C202 C203 Fe2 69.39(9) . . ?
C204 C203 H203 125.8 . . ?
C202 C203 H203 125.8 . . ?
Fe2 C203 H203 127.0 . . ?
C203 C204 C205 108.24(14) . . ?
C203 C204 Fe2 70.07(9) . . ?
C205 C204 Fe2 69.36(9) . . ?
C203 C204 H204 125.9 . . ?
C205 C204 H204 125.9 . . ?
Fe2 C204 H204 126.3 . . ?
C204 C205 C201 107.87(14) . . ?
C204 C205 Fe2 69.92(9) . . ?
C201 C205 Fe2 68.95(9) . . ?
C204 C205 H205 126.1 . . ?
C201 C205 H205 126.1 . . ?
Fe2 C205 H205 126.6 . . ?
C210 C206 C207 107.86(14) . . ?
C210 C206 Fe2 69.37(9) . . ?
C207 C206 Fe2 70.14(9) . . ?
C210 C206 Sb22 126.53(12) . . ?
C207 C206 Sb22 124.68(12) . . ?
Fe2 C206 Sb22 117.43(7) . . ?
C208 C207 C206 107.67(15) . . ?
C208 C207 Fe2 70.01(9) . . ?
C206 C207 Fe2 68.56(9) . . ?
C208 C207 H207 126.2 . . ?
C206 C207 H207 126.2 . . ?
Fe2 C207 H207 126.8 . . ?
C207 C208 C209 108.55(15) . . ?
C207 C208 Fe2 69.42(9) . . ?
C209 C208 Fe2 69.48(9) . . ?
C207 C208 H208 125.7 . . ?
C209 C208 H208 125.7 . . ?
Fe2 C208 H208 127.0 . . ?
C208 C209 C210 108.15(15) . . ?
C208 C209 Fe2 69.96(9) . . ?
C210 C209 Fe2 68.73(9) . . ?
C208 C209 H209 125.9 . . ?
C210 C209 H209 125.9 . . ?
Fe2 C209 H209 127.0 . . ?
C209 C210 C206 107.76(15) . . ?
C209 C210 Fe2 70.28(9) . . ?
C206 C210 Fe2 69.21(9) . . ?
C209 C210 H210 126.1 . . ?
C206 C210 H210 126.1 . . ?
Fe2 C210 H210 126.0 . . ?
C216 C211 C212 119.84(16) . . ?
C216 C211 Sb21 119.02(12) . . ?
C212 C211 Sb21 121.13(13) . . ?
C211 C212 C213 119.49(18) . . ?
C211 C212 H212 120.3 . . ?
C213 C212 H212 120.3 . . ?
C214 C213 C212 120.32(19) . . ?
C214 C213 H213 119.8 . . ?
C212 C213 H213 119.8 . . ?
C215 C214 C213 120.20(17) . . ?
C215 C214 H214 119.9 . . ?
C213 C214 H214 119.9 . . ?
C214 C215 C216 120.00(19) . . ?
C214 C215 H215 120.0 . . ?
C216 C215 H215 120.0 . . ?
C215 C216 C211 120.15(18) . . ?
C215 C216 H216 119.9 . . ?
C211 C216 H216 119.9 . . ?
C222 C217 C218 119.91(16) . . ?
C222 C217 Sb21 119.38(12) . . ?
C218 C217 Sb21 120.70(13) . . ?
C219 C218 C217 119.29(17) . . ?
C219 C218 H218 120.4 . . ?
C217 C218 H218 120.4 . . ?
C220 C219 C218 120.52(17) . . ?
C220 C219 H219 119.7 . . ?
C218 C219 H219 119.7 . . ?
C219 C220 C221 120.43(17) . . ?
C219 C220 H220 119.8 . . ?
C221 C220 H220 119.8 . . ?
C220 C221 C222 119.35(18) . . ?
C220 C221 H221 120.3 . . ?
C222 C221 H221 120.3 . . ?
C217 C222 C221 120.49(16) . . ?
C217 C222 H222 119.8 . . ?
C221 C222 H222 119.8 . . ?
C224 C223 C228 119.95(15) . . ?
C224 C223 Sb22 120.41(12) . . ?
C228 C223 Sb22 119.45(11) . . ?
C225 C224 C223 119.77(15) . . ?
C225 C224 H224 120.1 . . ?
C223 C224 H224 120.1 . . ?
C226 C225 C224 120.31(16) . . ?
C226 C225 H225 119.8 . . ?
C224 C225 H225 119.8 . . ?
C225 C226 C227 119.81(16) . . ?
C225 C226 H226 120.1 . . ?
C227 C226 H226 120.1 . . ?
C226 C227 C228 120.42(16) . . ?
C226 C227 H227 119.8 . . ?
C228 C227 H227 119.8 . . ?
C227 C228 C223 119.72(15) . . ?
C227 C228 H228 120.1 . . ?
C223 C228 H228 120.1 . . ?
C230 C229 C234 119.89(15) . . ?
C230 C229 Sb22 121.37(12) . . ?
C234 C229 Sb22 118.67(12) . . ?
C231 C230 C229 119.66(17) . . ?
C231 C230 H230 120.2 . . ?
C229 C230 H230 120.2 . . ?
C232 C231 C230 120.36(17) . . ?
C232 C231 H231 119.8 . . ?
C230 C231 H231 119.8 . . ?
C233 C232 C231 120.20(17) . . ?
C233 C232 H232 119.9 . . ?
C231 C232 H232 119.9 . . ?
C232 C233 C234 119.92(17) . . ?
C232 C233 H233 120.0 . . ?
C234 C233 H233 120.0 . . ?
C229 C234 C233 119.93(16) . . ?
C229 C234 H234 120.0 . . ?
C233 C234 H234 120.0 . . ?

loop_
_geom_bond_atom_site_label_1
_geom_bond_atom_site_label_2
_geom_bond_distance
_geom_bond_site_symmetry_2
_geom_bond_publ_flag
Sb11 O1 1.9819(11) . ?
Sb11 F11 2.0255(10) . ?
Sb11 C101 2.0861(16) . ?
Sb11 C117 2.1051(17) . ?
Sb11 C111 2.1175(16) . ?
Sb12 O1 1.9890(11) . ?
Sb12 F12 2.0155(9) . ?
Sb12 C106 2.0864(15) . ?
Sb12 C123 2.1077(16) . ?
Sb12 C129 2.1095(16) . ?
Fe1 C106 2.0258(15) . ?
Fe1 C101 2.0261(15) . ?
Fe1 C110 2.0353(16) . ?
Fe1 C105 2.0429(15) . ?
Fe1 C107 2.0430(16) . ?
Fe1 C102 2.0464(15) . ?
Fe1 C108 2.0572(16) . ?
Fe1 C109 2.0574(16) . ?
Fe1 C104 2.0579(16) . ?
Fe1 C103 2.0630(16) . ?
F21 Sb21 2.0184(10) . ?
F22 Sb22 2.0112(9) . ?
C101 C102 1.434(2) . ?
C101 C105 1.437(2) . ?
C102 C103 1.423(2) . ?
C102 H102 0.9500 . ?
C103 C104 1.423(2) . ?
C103 H103 0.9500 . ?
C104 C105 1.419(2) . ?
C104 H104 0.9500 . ?
C105 H105 0.9500 . ?
C106 C110 1.434(2) . ?
C106 C107 1.437(2) . ?
C107 C108 1.425(2) . ?
C107 H107 0.9500 . ?
C108 C109 1.422(2) . ?
C108 H108 0.9500 . ?
C109 C110 1.427(2) . ?
C109 H109 0.9500 . ?
C110 H110 0.9500 . ?
C111 C116 1.391(3) . ?
C111 C112 1.399(2) . ?
C112 C113 1.391(3) . ?
C112 H112 0.9500 . ?
C113 C114 1.378(4) . ?
C113 H113 0.9500 . ?
C114 C115 1.385(3) . ?
C114 H114 0.9500 . ?
C115 C116 1.397(3) . ?
C115 H115 0.9500 . ?
C116 H116 0.9500 . ?
C117 C122 1.386(3) . ?
C117 C118 1.393(2) . ?
C118 C119 1.392(3) . ?
C118 H118 0.9500 . ?
C119 C120 1.369(4) . ?
C119 H119 0.9500 . ?
C120 C121 1.387(3) . ?
C120 H120 0.9500 . ?
C121 C122 1.391(3) . ?
C121 H121 0.9500 . ?
C122 H122 0.9500 . ?
C123 C128 1.394(2) . ?
C123 C124 1.398(2) . ?
C124 C125 1.391(2) . ?
C124 H124 0.9500 . ?
C125 C126 1.385(3) . ?
C125 H125 0.9500 . ?
C126 C127 1.387(3) . ?
C126 H126 0.9500 . ?
C127 C128 1.389(3) . ?
C127 H127 0.9500 . ?
C128 H128 0.9500 . ?
C129 C134 1.389(2) . ?
C129 C130 1.392(2) . ?
C130 C131 1.392(3) . ?
C130 H130 0.9500 . ?
C131 C132 1.386(4) . ?
C131 H131 0.9500 . ?
C132 C133 1.379(3) . ?
C132 H132 0.9500 . ?
C133 C134 1.393(3) . ?
C133 H133 0.9500 . ?
C134 H134 0.9500 . ?
Sb21 O2 1.9827(11) . ?
Sb21 C201 2.0916(16) . ?
Sb21 C217 2.1146(16) . ?
Sb21 C211 2.1163(16) . ?
Sb22 O2 1.9834(11) . ?
Sb22 C206 2.0839(15) . ?
Sb22 C223 2.1115(15) . ?
Sb22 C229 2.1127(16) . ?
Fe2 C206 2.0279(15) . ?
Fe2 C210 2.0300(16) . ?
Fe2 C201 2.0303(15) . ?
Fe2 C205 2.0413(16) . ?
Fe2 C202 2.0477(15) . ?
Fe2 C204 2.0486(16) . ?
Fe2 C207 2.0491(16) . ?
Fe2 C209 2.0506(16) . ?
Fe2 C203 2.0569(16) . ?
Fe2 C208 2.0570(16) . ?
C201 C202 1.434(2) . ?
C201 C205 1.436(2) . ?
C202 C203 1.421(2) . ?
C202 H202 0.9500 . ?
C203 C204 1.420(2) . ?
C203 H203 0.9500 . ?
C204 C205 1.423(3) . ?
C204 H204 0.9500 . ?
C205 H205 0.9500 . ?
C206 C210 1.435(2) . ?
C206 C207 1.438(2) . ?
C207 C208 1.424(2) . ?
C207 H207 0.9500 . ?
C208 C209 1.424(3) . ?
C208 H208 0.9500 . ?
C209 C210 1.429(2) . ?
C209 H209 0.9500 . ?
C210 H210 0.9500 . ?
C211 C216 1.394(2) . ?
C211 C212 1.396(2) . ?
C212 C213 1.397(3) . ?
C212 H212 0.9500 . ?
C213 C214 1.386(3) . ?
C213 H213 0.9500 . ?
C214 C215 1.384(3) . ?
C214 H214 0.9500 . ?
C215 C216 1.391(2) . ?
C215 H215 0.9500 . ?
C216 H216 0.9500 . ?
C217 C222 1.390(2) . ?
C217 C218 1.395(2) . ?
C218 C219 1.394(2) . ?
C218 H218 0.9500 . ?
C219 C220 1.382(3) . ?
C219 H219 0.9500 . ?
C220 C221 1.388(3) . ?
C220 H220 0.9500 . ?
C221 C222 1.393(2) . ?
C221 H221 0.9500 . ?
C222 H222 0.9500 . ?
C223 C224 1.395(2) . ?
C223 C228 1.395(2) . ?
C224 C225 1.391(2) . ?
C224 H224 0.9500 . ?
C225 C226 1.388(3) . ?
C225 H225 0.9500 . ?
C226 C227 1.389(3) . ?
C226 H226 0.9500 . ?
C227 C228 1.389(2) . ?
C227 H227 0.9500 . ?
C228 H228 0.9500 . ?
C229 C230 1.393(2) . ?
C229 C234 1.393(2) . ?
C230 C231 1.391(3) . ?
C230 H230 0.9500 . ?
C231 C232 1.384(3) . ?
C231 H231 0.9500 . ?
C232 C233 1.383(3) . ?
C232 H232 0.9500 . ?
C233 C234 1.395(2) . ?
C233 H233 0.9500 . ?
C234 H234 0.9500 . ?
